data_1550855
loop_
_publ_author_name
'Arrowsmith, Merle'
'Schweizer, Julia I.'
'Heinz, Myron'
'H\"arterich, Marcel'
'Krummenacher, Ivo'
'Holthausen, Max C.'
'Braunschweig, Holger'

_publ_section_title
;
 Synthesis and reduction chemistry of mixed-Lewis-base-stabilised
 chloroborylenes
;
_journal_issue 19
_journal_name_full 'Chemical Science'
_journal_page_first 5095
_journal_page_last 5103
_journal_paper_doi 10.1039/C9SC01039D
_journal_volume 10
_journal_year 2019
_chemical_formula_moiety 'C23 H40 B Cl N P'
_chemical_formula_sum 'C23 H40 B Cl N P'
_chemical_formula_weight 407.79
_space_group_crystal_system triclinic
_space_group_IT_number 2
_space_group_name_Hall '-P 1'
_space_group_name_H-M_alt 'P -1'
_symmetry_space_group_name_Hall '-P 1'
_symmetry_space_group_name_H-M 'P -1'
_atom_sites_solution_hydrogens geom
_audit_creation_method SHELXL-2014/7
_audit_update_record
;
2019-01-25 deposited with the CCDC.    2019-04-08 downloaded from the CCDC.
;
_cell_angle_alpha 109.040(2)
_cell_angle_beta 92.350(3)
_cell_angle_gamma 116.165(2)
_cell_formula_units_Z 2
_cell_length_a 9.5037(5)
_cell_length_b 10.6623(5)
_cell_length_c 14.1920(6)
_cell_measurement_reflns_used 8133
_cell_measurement_temperature 100(2)
_cell_measurement_theta_max 27.89
_cell_measurement_theta_min 2.23
_cell_volume 1190.80(10)
_computing_data_collection 'Smart NT ver. 5.63 (Bruker AXS)'
_computing_molecular_graphics 'ShelXLe (Huebschle et all, 2011)'
_computing_publication_material 'SHELXL-2014/6 (Sheldrick, 2014)'
_computing_structure_refinement 'SHELXL-2014/6 (Sheldrick, 2014)'
_computing_structure_solution 'SHELXT (Sheldrick, 2012)'
_diffrn_ambient_temperature 100(2)
_diffrn_detector 'CCD area detector (Photon)'
_diffrn_detector_area_resol_mean 8.333
_diffrn_measured_fraction_theta_full 0.996
_diffrn_measured_fraction_theta_max 0.992
_diffrn_measurement_device_type 'Bruker D8 Quest'
_diffrn_measurement_method '\f and \w scans'
_diffrn_radiation_type MoK\a
_diffrn_radiation_wavelength 0.71073
_diffrn_reflns_av_R_equivalents 0.0581
_diffrn_reflns_av_unetI/netI 0.0567
_diffrn_reflns_Laue_measured_fraction_full 0.996
_diffrn_reflns_Laue_measured_fraction_max 0.992
_diffrn_reflns_limit_h_max 12
_diffrn_reflns_limit_h_min -12
_diffrn_reflns_limit_k_max 14
_diffrn_reflns_limit_k_min -14
_diffrn_reflns_limit_l_max 18
_diffrn_reflns_limit_l_min -18
_diffrn_reflns_number 20281
_diffrn_reflns_point_group_measured_fraction_full 0.996
_diffrn_reflns_point_group_measured_fraction_max 0.992
_diffrn_reflns_theta_full 26.000
_diffrn_reflns_theta_max 27.925
_diffrn_reflns_theta_min 2.423
_diffrn_source 'sealed tube'
_exptl_absorpt_coefficient_mu 0.236
_exptl_absorpt_correction_T_max 0.7456
_exptl_absorpt_correction_T_min 0.5819
_exptl_absorpt_correction_type multi-scan
_exptl_absorpt_process_details 'SadAbs 2014/4 (Bruker AXS)'
_exptl_crystal_colour colourless
_exptl_crystal_density_diffrn 1.137
_exptl_crystal_description block
_exptl_crystal_F_000 444
_exptl_crystal_size_max 0.450
_exptl_crystal_size_mid 0.251
_exptl_crystal_size_min 0.172
_refine_diff_density_max 0.324
_refine_diff_density_min -0.474
_refine_diff_density_rms 0.060
_refine_ls_extinction_method none
_refine_ls_goodness_of_fit_ref 1.062
_refine_ls_hydrogen_treatment constr
_refine_ls_matrix_type full
_refine_ls_number_parameters 255
_refine_ls_number_reflns 5655
_refine_ls_number_restraints 0
_refine_ls_restrained_S_all 1.062
_refine_ls_R_factor_all 0.0590
_refine_ls_R_factor_gt 0.0417
_refine_ls_shift/su_max 0.000
_refine_ls_shift/su_mean 0.000
_refine_ls_structure_factor_coef Fsqd
_refine_ls_weighting_details 'w=1/[\s^2^(Fo^2^)+(0.0509P)^2^+0.3402P] where P=(Fo^2^+2Fc^2^)/3'
_refine_ls_weighting_scheme calc
_refine_ls_wR_factor_gt 0.1033
_refine_ls_wR_factor_ref 0.1114
_reflns_Friedel_coverage 0.000
_reflns_number_gt 4442
_reflns_number_total 5655
_reflns_threshold_expression 'I > 2\s(I)'
_cod_data_source_file c9sc01039d2.cif
_cod_data_source_block final_a_CCDC4
_cod_database_code 1550855
_shelx_shelxl_version_number 2014/7
_shelx_space_group_comment
;
The symmetry employed for this shelxl refinement is uniquely defined
by the following loop, which should always be used as a source of
symmetry information in preference to the above space-group names.
They are only intended as comments.
;
_shelx_estimated_absorpt_t_min 0.901
_shelx_estimated_absorpt_t_max 0.961

loop_
_space_group_symop_operation_xyz
'x, y, z'
'-x, -y, -z'

loop_
_atom_site_label
_atom_site_type_symbol
_atom_site_fract_x
_atom_site_fract_y
_atom_site_fract_z
_atom_site_U_iso_or_equiv
_atom_site_adp_type
_atom_site_occupancy
_atom_site_site_symmetry_order
_atom_site_calc_flag
_atom_site_refinement_flags_posn
_atom_site_refinement_flags_adp
Cl1 Cl 0.75585(5) 0.58561(4) 0.44499(3) 0.02217(11) Uani 1 1 d . .
P1 P 0.69999(5) 0.29857(4) 0.46767(3) 0.01544(11) Uani 1 1 d . .
N1 N 0.73566(15) 0.42464(13) 0.20180(9) 0.0118(3) Uani 1 1 d . .
C1 C 0.72655(17) 0.34062(16) 0.26401(11) 0.0119(3) Uani 1 1 d . .
C2 C 0.77804(19) 0.36212(17) 0.10379(11) 0.0144(3) Uani 1 1 d . .
C3 C 0.7000(2) 0.37703(18) 0.01487(12) 0.0184(3) Uani 1 1 d . .
H3A H 0.7264 0.3289 -0.0482 0.028 Uiso 1 1 calc R U
H3B H 0.7403 0.4844 0.0280 0.028 Uiso 1 1 calc R U
H3C H 0.5832 0.3274 0.0077 0.028 Uiso 1 1 calc R U
C4 C 0.96070(19) 0.43920(18) 0.11445(12) 0.0179(3) Uani 1 1 d . .
H4A H 0.9880 0.3782 0.0578 0.027 Uiso 1 1 calc R U
H4B H 1.0125 0.4486 0.1794 0.027 Uiso 1 1 calc R U
H4C H 0.9984 0.5400 0.1130 0.027 Uiso 1 1 calc R U
C5 C 0.7096(2) 0.19550(17) 0.08847(11) 0.0166(3) Uani 1 1 d . .
H5A H 0.7730 0.1523 0.0501 0.020 Uiso 1 1 calc R U
H5B H 0.5967 0.1364 0.0498 0.020 Uiso 1 1 calc R U
C6 C 0.71960(18) 0.19047(16) 0.19569(11) 0.0142(3) Uani 1 1 d . .
C7 C 0.5698(2) 0.04906(17) 0.19382(12) 0.0186(3) Uani 1 1 d . .
H7A H 0.5691 -0.0422 0.1470 0.028 Uiso 1 1 calc R U
H7B H 0.4728 0.0515 0.1707 0.028 Uiso 1 1 calc R U
H7C H 0.5722 0.0480 0.2626 0.028 Uiso 1 1 calc R U
C8 C 0.8695(2) 0.18014(18) 0.22622(12) 0.0185(3) Uani 1 1 d . .
H8A H 0.8594 0.0836 0.1807 0.028 Uiso 1 1 calc R U
H8B H 0.8802 0.1865 0.2968 0.028 Uiso 1 1 calc R U
H8C H 0.9647 0.2637 0.2206 0.028 Uiso 1 1 calc R U
C9 C 0.65645(18) 0.51410(16) 0.21115(11) 0.0129(3) Uani 1 1 d . .
C10 C 0.74723(19) 0.67124(16) 0.23595(11) 0.0143(3) Uani 1 1 d . .
C11 C 0.92958(19) 0.75553(17) 0.26056(12) 0.0179(3) Uani 1 1 d . .
H11 H 0.9684 0.6844 0.2660 0.021 Uiso 1 1 calc R U
C12 C 0.9948(2) 0.80865(19) 0.17542(14) 0.0246(4) Uani 1 1 d . .
H12A H 1.1117 0.8501 0.1887 0.037 Uiso 1 1 calc R U
H12B H 0.9684 0.8871 0.1738 0.037 Uiso 1 1 calc R U
H12C H 0.9460 0.7227 0.1095 0.037 Uiso 1 1 calc R U
C13 C 0.9982(2) 0.89213(18) 0.36225(14) 0.0251(4) Uani 1 1 d . .
H13A H 1.1156 0.9384 0.3780 0.038 Uiso 1 1 calc R U
H13B H 0.9558 0.8590 0.4166 0.038 Uiso 1 1 calc R U
H13C H 0.9672 0.9664 0.3572 0.038 Uiso 1 1 calc R U
C14 C 0.6667(2) 0.75473(17) 0.23957(12) 0.0170(3) Uani 1 1 d . .
H14 H 0.7272 0.8600 0.2541 0.020 Uiso 1 1 calc R U
C15 C 0.5018(2) 0.68792(18) 0.22258(12) 0.0184(3) Uani 1 1 d . .
H15 H 0.4493 0.7469 0.2266 0.022 Uiso 1 1 calc R U
C16 C 0.4132(2) 0.53412(18) 0.19956(12) 0.0182(3) Uani 1 1 d . .
H16 H 0.2994 0.4883 0.1885 0.022 Uiso 1 1 calc R U
C17 C 0.48735(19) 0.44517(17) 0.19234(11) 0.0150(3) Uani 1 1 d . .
C18 C 0.38146(19) 0.27683(18) 0.16389(13) 0.0210(3) Uani 1 1 d . .
H18 H 0.4518 0.2284 0.1508 0.025 Uiso 1 1 calc R U
C19 C 0.2511(2) 0.2021(2) 0.06670(15) 0.0313(4) Uani 1 1 d . .
H19A H 0.1926 0.0925 0.0488 0.047 Uiso 1 1 calc R U
H19B H 0.3010 0.2229 0.0106 0.047 Uiso 1 1 calc R U
H19C H 0.1763 0.2431 0.0784 0.047 Uiso 1 1 calc R U
C20 C 0.3062(2) 0.2466(2) 0.25284(15) 0.0274(4) Uani 1 1 d . .
H20A H 0.2515 0.1375 0.2371 0.041 Uiso 1 1 calc R U
H20B H 0.2284 0.2841 0.2632 0.041 Uiso 1 1 calc R U
H20C H 0.3905 0.2988 0.3151 0.041 Uiso 1 1 calc R U
C21 C 0.8096(2) 0.4340(2) 0.59455(13) 0.0280(4) Uani 1 1 d . .
H21A H 0.7871 0.3826 0.6425 0.042 Uiso 1 1 calc R U
H21B H 0.7765 0.5122 0.6143 0.042 Uiso 1 1 calc R U
H21C H 0.9250 0.4808 0.5960 0.042 Uiso 1 1 calc R U
C22 C 0.7627(3) 0.1578(2) 0.45651(14) 0.0293(4) Uani 1 1 d . .
H22A H 0.7388 0.1231 0.5128 0.044 Uiso 1 1 calc R U
H22B H 0.8785 0.2023 0.4594 0.044 Uiso 1 1 calc R U
H22C H 0.7048 0.0717 0.3913 0.044 Uiso 1 1 calc R U
C23 C 0.4940(2) 0.2124(2) 0.47992(16) 0.0333(5) Uani 1 1 d . .
H23A H 0.4858 0.1710 0.5330 0.050 Uiso 1 1 calc R U
H23B H 0.4263 0.1306 0.4147 0.050 Uiso 1 1 calc R U
H23C H 0.4580 0.2886 0.4987 0.050 Uiso 1 1 calc R U
B1 B 0.7329(2) 0.39594(19) 0.37270(13) 0.0142(3) Uani 1 1 d . .

loop_
_atom_site_aniso_label
_atom_site_aniso_U_11
_atom_site_aniso_U_22
_atom_site_aniso_U_33
_atom_site_aniso_U_23
_atom_site_aniso_U_13
_atom_site_aniso_U_12
Cl1 0.0372(3) 0.0166(2) 0.0165(2) 0.00545(15) 0.00839(16) 0.01642(18)
P1 0.0174(2) 0.0155(2) 0.0146(2) 0.00762(16) 0.00467(15) 0.00744(16)
N1 0.0144(6) 0.0121(6) 0.0129(6) 0.0063(5) 0.0047(5) 0.0084(5)
C1 0.0108(7) 0.0098(7) 0.0157(7) 0.0058(6) 0.0025(6) 0.0049(6)
C2 0.0174(8) 0.0150(7) 0.0124(7) 0.0046(6) 0.0047(6) 0.0095(6)
C3 0.0223(8) 0.0200(8) 0.0143(7) 0.0071(6) 0.0042(6) 0.0110(7)
C4 0.0174(8) 0.0213(8) 0.0190(8) 0.0094(6) 0.0080(6) 0.0112(7)
C5 0.0212(8) 0.0141(7) 0.0137(7) 0.0026(6) 0.0030(6) 0.0099(6)
C6 0.0166(8) 0.0112(7) 0.0142(7) 0.0033(6) 0.0025(6) 0.0074(6)
C7 0.0223(9) 0.0121(7) 0.0197(8) 0.0063(6) 0.0019(6) 0.0067(6)
C8 0.0225(9) 0.0193(8) 0.0200(8) 0.0078(6) 0.0055(6) 0.0150(7)
C9 0.0160(8) 0.0135(7) 0.0119(7) 0.0055(6) 0.0030(6) 0.0088(6)
C10 0.0173(8) 0.0137(7) 0.0132(7) 0.0061(6) 0.0031(6) 0.0078(6)
C11 0.0169(8) 0.0131(7) 0.0242(8) 0.0084(6) 0.0033(6) 0.0069(6)
C12 0.0235(9) 0.0191(8) 0.0318(9) 0.0139(7) 0.0110(7) 0.0074(7)
C13 0.0230(9) 0.0151(8) 0.0293(9) 0.0059(7) -0.0022(7) 0.0049(7)
C14 0.0228(8) 0.0129(7) 0.0185(8) 0.0076(6) 0.0043(6) 0.0100(6)
C15 0.0248(9) 0.0201(8) 0.0193(8) 0.0095(6) 0.0056(6) 0.0167(7)
C16 0.0168(8) 0.0204(8) 0.0203(8) 0.0076(6) 0.0039(6) 0.0115(7)
C17 0.0159(8) 0.0149(7) 0.0162(7) 0.0064(6) 0.0030(6) 0.0089(6)
C18 0.0144(8) 0.0147(8) 0.0317(9) 0.0067(7) 0.0026(7) 0.0071(6)
C19 0.0198(9) 0.0236(9) 0.0374(11) 0.0000(8) -0.0027(8) 0.0085(8)
C20 0.0169(9) 0.0216(9) 0.0460(11) 0.0184(8) 0.0086(8) 0.0073(7)
C21 0.0355(11) 0.0255(9) 0.0159(8) 0.0084(7) 0.0032(7) 0.0087(8)
C22 0.0450(12) 0.0315(10) 0.0252(9) 0.0172(8) 0.0090(8) 0.0251(9)
C23 0.0208(9) 0.0459(12) 0.0377(11) 0.0293(10) 0.0109(8) 0.0100(9)
B1 0.0160(9) 0.0132(8) 0.0150(8) 0.0068(7) 0.0041(7) 0.0073(7)

loop_
_atom_type_symbol
_atom_type_description
_atom_type_scat_dispersion_real
_atom_type_scat_dispersion_imag
_atom_type_scat_source
C C 0.0033 0.0016 'International Tables Vol C Tables 4.2.6.8 and 6.1.1.4'
H H 0.0000 0.0000 'International Tables Vol C Tables 4.2.6.8 and 6.1.1.4'
B B 0.0013 0.0007 'International Tables Vol C Tables 4.2.6.8 and 6.1.1.4'
Cl Cl 0.1484 0.1585 'International Tables Vol C Tables 4.2.6.8 and 6.1.1.4'
N N 0.0061 0.0033 'International Tables Vol C Tables 4.2.6.8 and 6.1.1.4'
P P 0.1023 0.0942 'International Tables Vol C Tables 4.2.6.8 and 6.1.1.4'

loop_
_geom_angle_atom_site_label_1
_geom_angle_atom_site_label_2
_geom_angle_atom_site_label_3
_geom_angle
C21 P1 C23 104.09(9)
C21 P1 C22 100.65(9)
C23 P1 C22 105.07(10)
C21 P1 B1 110.77(8)
C23 P1 B1 113.07(8)
C22 P1 B1 121.28(8)
C1 N1 C9 123.86(12)
C1 N1 C2 111.09(11)
C9 N1 C2 120.95(11)
N1 C1 B1 124.03(13)
N1 C1 C6 107.71(11)
B1 C1 C6 128.16(13)
N1 C2 C3 112.81(12)
N1 C2 C5 101.69(11)
C3 C2 C5 110.61(13)
N1 C2 C4 110.70(12)
C3 C2 C4 109.38(12)
C5 C2 C4 111.50(13)
C2 C3 H3A 109.5
C2 C3 H3B 109.5
H3A C3 H3B 109.5
C2 C3 H3C 109.5
H3A C3 H3C 109.5
H3B C3 H3C 109.5
C2 C4 H4A 109.5
C2 C4 H4B 109.5
H4A C4 H4B 109.5
C2 C4 H4C 109.5
H4A C4 H4C 109.5
H4B C4 H4C 109.5
C2 C5 C6 106.79(12)
C2 C5 H5A 110.4
C6 C5 H5A 110.4
C2 C5 H5B 110.4
C6 C5 H5B 110.4
H5A C5 H5B 108.6
C8 C6 C5 110.07(12)
C8 C6 C7 108.68(12)
C5 C6 C7 108.95(12)
C8 C6 C1 112.66(12)
C5 C6 C1 103.21(11)
C7 C6 C1 113.10(12)
C6 C7 H7A 109.5
C6 C7 H7B 109.5
H7A C7 H7B 109.5
C6 C7 H7C 109.5
H7A C7 H7C 109.5
H7B C7 H7C 109.5
C6 C8 H8A 109.5
C6 C8 H8B 109.5
H8A C8 H8B 109.5
C6 C8 H8C 109.5
H8A C8 H8C 109.5
H8B C8 H8C 109.5
C17 C9 C10 119.57(13)
C17 C9 N1 120.34(13)
C10 C9 N1 120.06(13)
C14 C10 C9 118.96(14)
C14 C10 C11 117.93(13)
C9 C10 C11 123.11(13)
C10 C11 C13 112.01(13)
C10 C11 C12 111.35(13)
C13 C11 C12 109.17(13)
C10 C11 H11 108.1
C13 C11 H11 108.1
C12 C11 H11 108.1
C11 C12 H12A 109.5
C11 C12 H12B 109.5
H12A C12 H12B 109.5
C11 C12 H12C 109.5
H12A C12 H12C 109.5
H12B C12 H12C 109.5
C11 C13 H13A 109.5
C11 C13 H13B 109.5
H13A C13 H13B 109.5
C11 C13 H13C 109.5
H13A C13 H13C 109.5
H13B C13 H13C 109.5
C15 C14 C10 121.49(14)
C15 C14 H14 119.3
C10 C14 H14 119.3
C14 C15 C16 119.41(14)
C14 C15 H15 120.3
C16 C15 H15 120.3
C15 C16 C17 121.33(15)
C15 C16 H16 119.3
C17 C16 H16 119.3
C16 C17 C9 119.21(14)
C16 C17 C18 118.08(14)
C9 C17 C18 122.71(13)
C17 C18 C19 113.07(14)
C17 C18 C20 110.59(14)
C19 C18 C20 110.44(14)
C17 C18 H18 107.5
C19 C18 H18 107.5
C20 C18 H18 107.5
C18 C19 H19A 109.5
C18 C19 H19B 109.5
H19A C19 H19B 109.5
C18 C19 H19C 109.5
H19A C19 H19C 109.5
H19B C19 H19C 109.5
C18 C20 H20A 109.5
C18 C20 H20B 109.5
H20A C20 H20B 109.5
C18 C20 H20C 109.5
H20A C20 H20C 109.5
H20B C20 H20C 109.5
P1 C21 H21A 109.5
P1 C21 H21B 109.5
H21A C21 H21B 109.5
P1 C21 H21C 109.5
H21A C21 H21C 109.5
H21B C21 H21C 109.5
P1 C22 H22A 109.5
P1 C22 H22B 109.5
H22A C22 H22B 109.5
P1 C22 H22C 109.5
H22A C22 H22C 109.5
H22B C22 H22C 109.5
P1 C23 H23A 109.5
P1 C23 H23B 109.5
H23A C23 H23B 109.5
P1 C23 H23C 109.5
H23A C23 H23C 109.5
H23B C23 H23C 109.5
C1 B1 Cl1 122.64(12)
C1 B1 P1 131.54(12)
Cl1 B1 P1 105.52(8)

loop_
_geom_bond_atom_site_label_1
_geom_bond_atom_site_label_2
_geom_bond_distance
Cl1 B1 1.8516(17)
P1 C21 1.7989(18)
P1 C23 1.8034(18)
P1 C22 1.8102(18)
P1 B1 1.9114(17)
N1 C1 1.4294(18)
N1 C9 1.4329(18)
N1 C2 1.4897(18)
C1 B1 1.449(2)
C1 C6 1.548(2)
C2 C3 1.525(2)
C2 C5 1.531(2)
C2 C4 1.533(2)
C3 H3A 0.9800
C3 H3B 0.9800
C3 H3C 0.9800
C4 H4A 0.9800
C4 H4B 0.9800
C4 H4C 0.9800
C5 C6 1.541(2)
C5 H5A 0.9900
C5 H5B 0.9900
C6 C8 1.532(2)
C6 C7 1.542(2)
C7 H7A 0.9800
C7 H7B 0.9800
C7 H7C 0.9800
C8 H8A 0.9800
C8 H8B 0.9800
C8 H8C 0.9800
C9 C17 1.410(2)
C9 C10 1.411(2)
C10 C14 1.398(2)
C10 C11 1.518(2)
C11 C13 1.531(2)
C11 C12 1.537(2)
C11 H11 1.0000
C12 H12A 0.9800
C12 H12B 0.9800
C12 H12C 0.9800
C13 H13A 0.9800
C13 H13B 0.9800
C13 H13C 0.9800
C14 C15 1.376(2)
C14 H14 0.9500
C15 C16 1.384(2)
C15 H15 0.9500
C16 C17 1.393(2)
C16 H16 0.9500
C17 C18 1.516(2)
C18 C19 1.531(2)
C18 C20 1.531(2)
C18 H18 1.0000
C19 H19A 0.9800
C19 H19B 0.9800
C19 H19C 0.9800
C20 H20A 0.9800
C20 H20B 0.9800
C20 H20C 0.9800
C21 H21A 0.9800
C21 H21B 0.9800
C21 H21C 0.9800
C22 H22A 0.9800
C22 H22B 0.9800
C22 H22C 0.9800
C23 H23A 0.9800
C23 H23B 0.9800
C23 H23C 0.9800

loop_
_geom_torsion_atom_site_label_1
_geom_torsion_atom_site_label_2
_geom_torsion_atom_site_label_3
_geom_torsion_atom_site_label_4
_geom_torsion
C9 N1 C1 B1 -40.8(2)
C2 N1 C1 B1 161.91(14)
C9 N1 C1 C6 142.52(13)
C2 N1 C1 C6 -14.79(16)
C1 N1 C2 C3 146.71(13)
C9 N1 C2 C3 -11.36(19)
C1 N1 C2 C5 28.22(15)
C9 N1 C2 C5 -129.84(13)
C1 N1 C2 C4 -90.36(14)
C9 N1 C2 C4 111.58(15)
N1 C2 C5 C6 -30.54(15)
C3 C2 C5 C6 -150.59(13)
C4 C2 C5 C6 87.46(14)
C2 C5 C6 C8 -98.03(14)
C2 C5 C6 C7 142.89(13)
C2 C5 C6 C1 22.44(15)
N1 C1 C6 C8 113.50(14)
B1 C1 C6 C8 -63.0(2)
N1 C1 C6 C5 -5.18(15)
B1 C1 C6 C5 178.29(15)
N1 C1 C6 C7 -122.75(13)
B1 C1 C6 C7 60.7(2)
C1 N1 C9 C17 -62.94(19)
C2 N1 C9 C17 92.24(17)
C1 N1 C9 C10 119.19(16)
C2 N1 C9 C10 -85.63(17)
C17 C9 C10 C14 -1.1(2)
N1 C9 C10 C14 176.81(13)
C17 C9 C10 C11 178.05(13)
N1 C9 C10 C11 -4.1(2)
C14 C10 C11 C13 51.85(18)
C9 C10 C11 C13 -127.29(15)
C14 C10 C11 C12 -70.72(18)
C9 C10 C11 C12 110.15(16)
C9 C10 C14 C15 2.0(2)
C11 C10 C14 C15 -177.17(14)
C10 C14 C15 C16 -1.2(2)
C14 C15 C16 C17 -0.6(2)
C15 C16 C17 C9 1.4(2)
C15 C16 C17 C18 -178.32(15)
C10 C9 C17 C16 -0.6(2)
N1 C9 C17 C16 -178.47(13)
C10 C9 C17 C18 179.15(14)
N1 C9 C17 C18 1.3(2)
C16 C17 C18 C19 52.3(2)
C9 C17 C18 C19 -127.47(16)
C16 C17 C18 C20 -72.16(18)
C9 C17 C18 C20 108.10(17)
N1 C1 B1 Cl1 -0.6(2)
C6 C1 B1 Cl1 175.37(12)
N1 C1 B1 P1 172.17(12)
C6 C1 B1 P1 -11.8(3)
